data_4036351
loop_
_publ_author_name
'Wang, Xinyang'
'Zhang, Fan'
'Gao, Jianhua'
'Fu, Yubin'
'Zhao, Wuxue'
'Tang, Ruizhi'
'Zhang, Wanzheng'
'Zhuang, Xiaodong'
'Feng, Xinliang'

_publ_section_title
;
 Synthesis and Properties of C(2h)-Symmetric BN-Heteroacenes Tailored
 through Aromatic Central Cores.
;
_journal_issue 20
_journal_name_full 'The Journal of organic chemistry'
_journal_page_first 10127
_journal_page_last 10133
_journal_paper_doi 10.1021/acs.joc.5b01718
_journal_volume 80
_journal_year 2015
_chemical_formula_sum 'C18 H16 B N O S'
_chemical_formula_weight 305.19
_space_group_IT_number 14
_space_group_name_Hall '-P 2ybc'
_space_group_name_H-M_alt 'P 1 21/c 1'
_symmetry_cell_setting monoclinic
_symmetry_space_group_name_H-M 'P 1 21/c 1'
_atom_sites_solution_hydrogens geom
_atom_sites_solution_primary direct
_atom_sites_solution_secondary difmap
_audit_creation_method SHELXL-97
_cell_angle_alpha 90.00
_cell_angle_beta 112.972(5)
_cell_angle_gamma 90.00
_cell_formula_units_Z 4
_cell_length_a 10.4796(17)
_cell_length_b 14.933(3)
_cell_length_c 11.2274(18)
_cell_measurement_temperature 296(2)
_cell_volume 1617.7(5)
_computing_structure_refinement 'SHELXL-97 (Sheldrick, 2008)'
_computing_structure_solution 'SHELXS-97 (Sheldrick, 2008)'
_diffrn_ambient_temperature 296(2)
_diffrn_measured_fraction_theta_full 0.998
_diffrn_measured_fraction_theta_max 0.998
_diffrn_measurement_device_type 'Bruker Apex II CCD'
_diffrn_radiation_monochromator graphite
_diffrn_radiation_source 'fine-focus sealed tube'
_diffrn_radiation_type MoK\a
_diffrn_radiation_wavelength 0.71073
_diffrn_reflns_av_R_equivalents 0.0416
_diffrn_reflns_av_sigmaI/netI 0.0251
_diffrn_reflns_limit_h_max 12
_diffrn_reflns_limit_h_min -11
_diffrn_reflns_limit_k_max 17
_diffrn_reflns_limit_k_min -17
_diffrn_reflns_limit_l_max 13
_diffrn_reflns_limit_l_min -13
_diffrn_reflns_number 18650
_diffrn_reflns_theta_full 25.01
_diffrn_reflns_theta_max 25.01
_diffrn_reflns_theta_min 2.40
_exptl_absorpt_coefficient_mu 0.200
_exptl_absorpt_correction_T_max 0.9649
_exptl_absorpt_correction_T_min 0.9208
_exptl_absorpt_correction_type multi-scan
_exptl_absorpt_process_details sadabs
_exptl_crystal_colour yellow
_exptl_crystal_density_diffrn 1.253
_exptl_crystal_density_method 'not measured'
_exptl_crystal_description block
_exptl_crystal_F_000 640
_exptl_crystal_size_max 0.42
_exptl_crystal_size_mid 0.33
_exptl_crystal_size_min 0.18
_refine_diff_density_max 0.169
_refine_diff_density_min -0.202
_refine_diff_density_rms 0.037
_refine_ls_extinction_method none
_refine_ls_goodness_of_fit_ref 1.029
_refine_ls_hydrogen_treatment constr
_refine_ls_matrix_type full
_refine_ls_number_parameters 199
_refine_ls_number_reflns 2855
_refine_ls_number_restraints 0
_refine_ls_restrained_S_all 1.029
_refine_ls_R_factor_all 0.0544
_refine_ls_R_factor_gt 0.0399
_refine_ls_shift/su_max 0.001
_refine_ls_shift/su_mean 0.000
_refine_ls_structure_factor_coef Fsqd
_refine_ls_weighting_details 'calc w=1/[\s^2^(Fo^2^)+(0.0490P)^2^+0.4321P] where P=(Fo^2^+2Fc^2^)/3'
_refine_ls_weighting_scheme calc
_refine_ls_wR_factor_gt 0.0981
_refine_ls_wR_factor_ref 0.1086
_reflns_number_gt 2232
_reflns_number_total 2855
_reflns_threshold_expression >2sigma(I)
_cod_data_source_file jo5b01718_si_002.cif
_cod_data_source_block 3b
_cod_depositor_comments
;
The following automatic conversions were performed:

data item '_symmetry_cell_setting' value 'Monoclinic' was changed to
'monoclinic' in accordance with the
/home/saulius/struct/COD-crude-data/automatic-downloads/DataCite-retrospective/ACS/depositions/lib/dictionaries/cif_core.dic
dictionary named 'cif_core.dic' version 2.4.2 last updated on
2011-04-26.

Automatic conversion script
Id: cif_fix_values 6909 2019-04-08 15:41:33Z antanas 
;
_cod_original_sg_symbol_H-M P2(1)/c
_cod_database_code 4036351

loop_
_symmetry_equiv_pos_as_xyz
'x, y, z'
'-x, y+1/2, -z+1/2'
'-x, -y, -z'
'x, -y-1/2, z-1/2'

loop_
_atom_site_label
_atom_site_type_symbol
_atom_site_fract_x
_atom_site_fract_y
_atom_site_fract_z
_atom_site_U_iso_or_equiv
_atom_site_adp_type
_atom_site_occupancy
_atom_site_symmetry_multiplicity
_atom_site_calc_flag
_atom_site_refinement_flags
S1 S 0.64081(5) 0.06125(3) 0.93734(5) 0.05502(18) Uani 1 1 d .
C7 C 0.65506(19) -0.02653(11) 1.14506(17) 0.0482(4) Uani 1 1 d .
N1 N 0.87536(17) -0.06250(10) 1.32828(15) 0.0577(4) Uani 1 1 d .
H1A H 0.9208 -0.0892 1.4003 0.069 Uiso 1 1 calc R
C9 C 0.88432(19) 0.02572(12) 1.15186(17) 0.0504(4) Uani 1 1 d .
C8 C 0.73603(19) 0.01707(11) 1.09012(17) 0.0484(4) Uani 1 1 d .
C10 C 0.9522(2) -0.01506(12) 1.27292(18) 0.0536(5) Uani 1 1 d .
B1 B 0.7295(2) -0.07108(13) 1.2774(2) 0.0516(5) Uani 1 1 d .
C15 C 0.48755(19) 0.02220(11) 0.94268(17) 0.0481(4) Uani 1 1 d .
C1 C 0.6612(2) -0.12350(13) 1.35781(18) 0.0559(5) Uani 1 1 d .
C14 C 0.9643(2) 0.07293(13) 1.0982(2) 0.0619(5) Uani 1 1 d .
H14A H 0.9212 0.0998 1.0177 0.074 Uiso 1 1 calc R
C6 C 0.5492(2) -0.09010(14) 1.38091(18) 0.0604(5) Uani 1 1 d .
H6A H 0.5095 -0.0361 1.3430 0.072 Uiso 1 1 calc R
C11 C 1.0959(2) -0.00662(15) 1.3370(2) 0.0663(6) Uani 1 1 d .
H11A H 1.1410 -0.0334 1.4174 0.080 Uiso 1 1 calc R
C13 C 1.1054(2) 0.08027(15) 1.1624(2) 0.0721(6) Uani 1 1 d .
H13A H 1.1570 0.1118 1.1252 0.086 Uiso 1 1 calc R
C5 C 0.4949(2) -0.13458(17) 1.4583(2) 0.0718(6) Uani 1 1 d .
H5A H 0.4204 -0.1103 1.4728 0.086 Uiso 1 1 calc R
C12 C 1.1706(2) 0.04082(15) 1.2821(2) 0.0719(6) Uani 1 1 d .
H12A H 1.2660 0.0465 1.3258 0.086 Uiso 1 1 calc R
C4 C 0.5511(3) -0.21472(19) 1.5140(3) 0.0907(8) Uani 1 1 d .
H4A H 0.5150 -0.2450 1.5662 0.109 Uiso 1 1 calc R
C2 C 0.7147(3) -0.20469(16) 1.4159(3) 0.0853(7) Uani 1 1 d .
H2A H 0.7897 -0.2294 1.4029 0.102 Uiso 1 1 calc R
C3 C 0.6602(3) -0.24985(18) 1.4922(3) 0.1049(10) Uani 1 1 d .
H3A H 0.6980 -0.3045 1.5290 0.126 Uiso 1 1 calc R
O01 O 1.0880(3) -0.17309(18) 1.5431(2) 0.1511(10) Uani 1 1 d .
C02 C 1.1500(4) -0.20850(18) 1.6424(3) 0.0951(9) Uani 1 1 d .
C03 C 1.3032(4) -0.1961(2) 1.7031(3) 0.1309(12) Uani 1 1 d .
H03A H 1.3323 -0.1587 1.6488 0.196 Uiso 1 1 calc R
H03B H 1.3480 -0.2534 1.7134 0.196 Uiso 1 1 calc R
H03C H 1.3281 -0.1683 1.7863 0.196 Uiso 1 1 calc R
C01 C 1.0865(5) -0.2636(3) 1.7111(4) 0.1624(18) Uani 1 1 d .
H01A H 0.9882 -0.2663 1.6624 0.244 Uiso 1 1 calc R
H01B H 1.1047 -0.2379 1.7945 0.244 Uiso 1 1 calc R
H01C H 1.1246 -0.3229 1.7217 0.244 Uiso 1 1 calc R

loop_
_atom_site_aniso_label
_atom_site_aniso_U_11
_atom_site_aniso_U_22
_atom_site_aniso_U_33
_atom_site_aniso_U_23
_atom_site_aniso_U_13
_atom_site_aniso_U_12
S1 0.0568(3) 0.0598(3) 0.0478(3) 0.0106(2) 0.0197(2) 0.0042(2)
C7 0.0551(11) 0.0439(9) 0.0447(10) 0.0004(8) 0.0186(9) 0.0068(8)
N1 0.0608(11) 0.0602(9) 0.0471(9) 0.0111(7) 0.0154(8) 0.0085(8)
C9 0.0538(12) 0.0470(10) 0.0489(10) -0.0037(8) 0.0184(9) 0.0028(8)
C8 0.0561(12) 0.0441(9) 0.0442(10) 0.0001(8) 0.0187(9) 0.0064(8)
C10 0.0549(12) 0.0511(10) 0.0509(11) -0.0025(8) 0.0165(9) 0.0050(9)
B1 0.0597(14) 0.0438(11) 0.0497(12) 0.0010(9) 0.0198(10) 0.0073(10)
C15 0.0538(11) 0.0449(9) 0.0453(9) 0.0021(7) 0.0191(9) 0.0069(8)
C1 0.0624(12) 0.0526(10) 0.0478(10) 0.0047(8) 0.0160(9) 0.0030(9)
C14 0.0634(13) 0.0611(12) 0.0600(12) 0.0038(10) 0.0226(10) -0.0014(10)
C6 0.0671(13) 0.0616(12) 0.0476(11) 0.0017(9) 0.0170(10) 0.0001(10)
C11 0.0577(13) 0.0735(14) 0.0583(12) 0.0009(10) 0.0124(10) 0.0053(11)
C13 0.0658(15) 0.0721(14) 0.0800(15) -0.0031(12) 0.0303(13) -0.0114(11)
C5 0.0706(15) 0.0872(16) 0.0590(13) -0.0030(12) 0.0269(11) -0.0113(12)
C12 0.0544(13) 0.0787(15) 0.0735(15) -0.0078(12) 0.0150(12) -0.0054(11)
C4 0.098(2) 0.0909(18) 0.0874(18) 0.0203(15) 0.0412(16) -0.0201(16)
C2 0.0954(19) 0.0636(13) 0.1096(19) 0.0288(14) 0.0538(16) 0.0166(13)
C3 0.116(2) 0.0762(17) 0.135(3) 0.0471(17) 0.063(2) 0.0132(16)
O01 0.165(2) 0.167(2) 0.1008(15) 0.0648(16) 0.0300(15) 0.0535(18)
C02 0.137(3) 0.0748(16) 0.0710(16) 0.0103(13) 0.0380(18) 0.0353(17)
C03 0.164(4) 0.109(2) 0.118(3) -0.001(2) 0.052(3) 0.042(2)
C01 0.275(6) 0.118(3) 0.139(3) 0.010(2) 0.130(4) -0.009(3)

loop_
_atom_type_symbol
_atom_type_description
_atom_type_scat_dispersion_real
_atom_type_scat_dispersion_imag
_atom_type_scat_source
C C 0.0033 0.0016 'International Tables Vol C Tables 4.2.6.8 and 6.1.1.4'
H H 0.0000 0.0000 'International Tables Vol C Tables 4.2.6.8 and 6.1.1.4'
B B 0.0013 0.0007 'International Tables Vol C Tables 4.2.6.8 and 6.1.1.4'
N N 0.0061 0.0033 'International Tables Vol C Tables 4.2.6.8 and 6.1.1.4'
S S 0.1246 0.1234 'International Tables Vol C Tables 4.2.6.8 and 6.1.1.4'
O O 0.0106 0.0060 'International Tables Vol C Tables 4.2.6.8 and 6.1.1.4'

loop_
_geom_angle_atom_site_label_1
_geom_angle_atom_site_label_2
_geom_angle_atom_site_label_3
_geom_angle
_geom_angle_site_symmetry_1
_geom_angle_site_symmetry_3
C15 S1 C8 91.20(9) . .
C8 C7 C15 109.07(16) . 3_657
C8 C7 B1 117.73(17) . .
C15 C7 B1 133.15(17) 3_657 .
C10 N1 B1 126.16(16) . .
C10 N1 H1A 116.9 . .
B1 N1 H1A 116.9 . .
C14 C9 C10 118.27(18) . .
C14 C9 C8 123.63(18) . .
C10 C9 C8 118.10(17) . .
C7 C8 C9 124.03(17) . .
C7 C8 S1 113.56(14) . .
C9 C8 S1 122.41(14) . .
N1 C10 C11 120.79(18) . .
N1 C10 C9 119.48(17) . .
C11 C10 C9 119.72(19) . .
N1 B1 C7 114.37(18) . .
N1 B1 C1 118.59(17) . .
C7 B1 C1 127.04(19) . .
C15 C15 C7 115.4(2) 3_657 3_657
C15 C15 S1 110.74(18) 3_657 .
C7 C15 S1 133.84(14) 3_657 .
C2 C1 C6 116.17(19) . .
C2 C1 B1 121.19(19) . .
C6 C1 B1 122.56(17) . .
C13 C14 C9 121.2(2) . .
C13 C14 H14A 119.4 . .
C9 C14 H14A 119.4 . .
C5 C6 C1 122.0(2) . .
C5 C6 H6A 119.0 . .
C1 C6 H6A 119.0 . .
C12 C11 C10 120.4(2) . .
C12 C11 H11A 119.8 . .
C10 C11 H11A 119.8 . .
C14 C13 C12 120.0(2) . .
C14 C13 H13A 120.0 . .
C12 C13 H13A 120.0 . .
C4 C5 C6 119.8(2) . .
C4 C5 H5A 120.1 . .
C6 C5 H5A 120.1 . .
C11 C12 C13 120.5(2) . .
C11 C12 H12A 119.8 . .
C13 C12 H12A 119.8 . .
C3 C4 C5 119.7(2) . .
C3 C4 H4A 120.2 . .
C5 C4 H4A 120.2 . .
C3 C2 C1 122.1(2) . .
C3 C2 H2A 118.9 . .
C1 C2 H2A 118.9 . .
C4 C3 C2 120.2(2) . .
C4 C3 H3A 119.9 . .
C2 C3 H3A 119.9 . .
O01 C02 C01 124.0(4) . .
O01 C02 C03 118.4(3) . .
C01 C02 C03 117.5(3) . .
C02 C03 H03A 109.5 . .
C02 C03 H03B 109.5 . .
H03A C03 H03B 109.5 . .
C02 C03 H03C 109.5 . .
H03A C03 H03C 109.5 . .
H03B C03 H03C 109.5 . .
C02 C01 H01A 109.5 . .
C02 C01 H01B 109.5 . .
H01A C01 H01B 109.5 . .
C02 C01 H01C 109.5 . .
H01A C01 H01C 109.5 . .
H01B C01 H01C 109.5 . .

loop_
_geom_bond_atom_site_label_1
_geom_bond_atom_site_label_2
_geom_bond_distance
_geom_bond_site_symmetry_2
S1 C15 1.7315(19) .
S1 C8 1.7428(18) .
C7 C8 1.390(3) .
C7 C15 1.435(3) 3_657
C7 B1 1.534(3) .
N1 C10 1.388(2) .
N1 B1 1.414(3) .
N1 H1A 0.8600 .
C9 C14 1.399(3) .
C9 C10 1.403(3) .
C9 C8 1.439(3) .
C10 C11 1.399(3) .
B1 C1 1.563(3) .
C15 C15 1.379(3) 3_657
C15 C7 1.435(3) 3_657
C1 C2 1.387(3) .
C1 C6 1.390(3) .
C14 C13 1.373(3) .
C14 H14A 0.9300 .
C6 C5 1.381(3) .
C6 H6A 0.9300 .
C11 C12 1.368(3) .
C11 H11A 0.9300 .
C13 C12 1.379(3) .
C13 H13A 0.9300 .
C5 C4 1.372(4) .
C5 H5A 0.9300 .
C12 H12A 0.9300 .
C4 C3 1.364(4) .
C4 H4A 0.9300 .
C2 C3 1.377(3) .
C2 H2A 0.9300 .
C3 H3A 0.9300 .
O01 C02 1.175(3) .
C02 C01 1.455(5) .
C02 C03 1.491(5) .
C03 H03A 0.9600 .
C03 H03B 0.9600 .
C03 H03C 0.9600 .
C01 H01A 0.9600 .
C01 H01B 0.9600 .
C01 H01C 0.9600 .

loop_
_geom_torsion_atom_site_label_1
_geom_torsion_atom_site_label_2
_geom_torsion_atom_site_label_3
_geom_torsion_atom_site_label_4
_geom_torsion
_geom_torsion_site_symmetry_1
_geom_torsion_site_symmetry_4
C15 C7 C8 C9 179.89(16) 3_657 .
B1 C7 C8 C9 -2.4(3) . .
C15 C7 C8 S1 -0.05(19) 3_657 .
B1 C7 C8 S1 177.66(13) . .
C14 C9 C8 C7 -177.20(17) . .
C10 C9 C8 C7 2.4(3) . .
C14 C9 C8 S1 2.7(3) . .
C10 C9 C8 S1 -177.67(13) . .
C15 S1 C8 C7 0.07(14) . .
C15 S1 C8 C9 -179.87(15) . .
B1 N1 C10 C11 175.75(19) . .
B1 N1 C10 C9 -3.5(3) . .
C14 C9 C10 N1 -179.87(17) . .
C8 C9 C10 N1 0.5(3) . .
C14 C9 C10 C11 0.9(3) . .
C8 C9 C10 C11 -178.77(17) . .
C10 N1 B1 C7 3.4(3) . .
C10 N1 B1 C1 -176.91(17) . .
C8 C7 B1 N1 -0.3(2) . .
C15 C7 B1 N1 176.68(18) 3_657 .
C8 C7 B1 C1 179.95(17) . .
C15 C7 B1 C1 -3.0(3) 3_657 .
C8 S1 C15 C15 -0.06(18) . 3_657
C8 S1 C15 C7 180.00(19) . 3_657
N1 B1 C1 C2 -44.8(3) . .
C7 B1 C1 C2 134.9(2) . .
N1 B1 C1 C6 131.8(2) . .
C7 B1 C1 C6 -48.5(3) . .
C10 C9 C14 C13 -0.7(3) . .
C8 C9 C14 C13 178.92(19) . .
C2 C1 C6 C5 0.7(3) . .
B1 C1 C6 C5 -176.14(19) . .
N1 C10 C11 C12 -179.51(19) . .
C9 C10 C11 C12 -0.2(3) . .
C9 C14 C13 C12 -0.1(3) . .
C1 C6 C5 C4 -0.7(3) . .
C10 C11 C12 C13 -0.6(3) . .
C14 C13 C12 C11 0.8(3) . .
C6 C5 C4 C3 0.0(4) . .
C6 C1 C2 C3 0.0(4) . .
B1 C1 C2 C3 176.8(2) . .
C5 C4 C3 C2 0.7(5) . .
C1 C2 C3 C4 -0.6(5) . .
